data_2312068
loop_
_publ_author_name
'Vinaya, ?'
'Basavaraju, Yeriyur B.'
'Yathirajan, Hemmige S.'
'Parkin, Sean'

_publ_section_title
;
 Syntheses and crystal structures of four 4-(4-nitro-phen-yl)piperazinium
 salts with hydrogen succinate, 4-amino-benzoate,
 2-(4-chloro-phen-yl)acetate and 2,3,4,5,6-penta-fluoro-benzoate anions.
;
_journal_coeditor_code HB8053
_journal_issue 'Pt 3'
_journal_name_full 'Acta crystallographica. Section E, Crystallographic communications'
_journal_page_first 151
_journal_page_last 156
_journal_paper_doi 10.1107/S2056989023001093
_journal_volume 79
_journal_year 2023
_chemical_formula_iupac 'C10 H14 N3 O2 +, C8 H6 Cl O2 -'
_chemical_formula_moiety 'C10 H14 N3 O2 +, C8 H6 Cl O2 -'
_chemical_formula_sum 'C18 H20 Cl N3 O4'
_chemical_formula_weight 377.82
_chemical_name_systematic
;
4-(4-Nitrophenyl)piperazinium 2-(4-chlorophenyl)acetate
;
_space_group_crystal_system triclinic
_space_group_IT_number 2
_space_group_name_Hall '-P 1'
_space_group_name_H-M_alt 'P -1'
_atom_sites_solution_hydrogens mixed
_atom_sites_solution_primary direct
_atom_sites_solution_secondary difmap
_audit_creation_method 'SHELXL-2019/2 and CIFFIX'
_cell_angle_alpha 83.849(2)
_cell_angle_beta 81.283(2)
_cell_angle_gamma 72.492(2)
_cell_formula_units_Z 2
_cell_length_a 6.8051(2)
_cell_length_b 9.3927(5)
_cell_length_c 14.3869(7)
_cell_measurement_reflns_used 9810
_cell_measurement_temperature 90.0(2)
_cell_measurement_theta_max 27.48
_cell_measurement_theta_min 2.61
_cell_volume 865.01(7)
_computing_cell_refinement
;
<i>APEX3</i> (Bruker, 2016)
;
_computing_data_collection
;
<i>APEX3</i> (Bruker, 2016)
;
_computing_data_reduction
;
<i>APEX3</i> (Bruker, 2016)
;
_computing_molecular_graphics
;
<i>XP</i> in <i>SHELXTL</i> (Sheldrick, 2008)
;
_computing_publication_material
;
<i>publCIF</i> (Westrip, 2010)
;
_computing_structure_refinement
;
<i>SHELXL2019/2</i> (Sheldrick, 2015b)
;
_computing_structure_solution
;
<i>SHELXT</i> (Sheldrick, 2015a)
;
_diffrn_ambient_temperature 90.0(2)
_diffrn_detector_area_resol_mean 7.41
_diffrn_measured_fraction_theta_full 0.994
_diffrn_measured_fraction_theta_max 0.993
_diffrn_measurement_device_type 'Bruker D8 Venture dual source'
_diffrn_measurement_method '\f and \w scans'
_diffrn_radiation_type MoK\a
_diffrn_radiation_wavelength 0.71073
_diffrn_reflns_av_R_equivalents 0.0341
_diffrn_reflns_av_unetI/netI 0.0201
_diffrn_reflns_limit_h_max 8
_diffrn_reflns_limit_h_min -7
_diffrn_reflns_limit_k_max 12
_diffrn_reflns_limit_k_min -12
_diffrn_reflns_limit_l_max 18
_diffrn_reflns_limit_l_min -18
_diffrn_reflns_number 28796
_diffrn_reflns_theta_full 25.242
_diffrn_reflns_theta_max 27.518
_diffrn_reflns_theta_min 2.278
_diffrn_source microsource
_exptl_absorpt_coefficient_mu 0.251
_exptl_absorpt_correction_T_max 0.971
_exptl_absorpt_correction_T_min 0.931
_exptl_absorpt_correction_type multi-scan
_exptl_absorpt_process_details
;
(<i>SADABS</i>; Krause <i>et al.</i>, 2015)
;
_exptl_crystal_colour 'pale yellow'
_exptl_crystal_density_diffrn 1.451
_exptl_crystal_description 'rounded block'
_exptl_crystal_F_000 396
_exptl_crystal_size_max 0.280
_exptl_crystal_size_mid 0.240
_exptl_crystal_size_min 0.220
_refine_diff_density_max 0.323
_refine_diff_density_min -0.228
_refine_ls_extinction_method none
_refine_ls_goodness_of_fit_ref 1.040
_refine_ls_hydrogen_treatment mixed
_refine_ls_matrix_type full
_refine_ls_number_parameters 243
_refine_ls_number_reflns 3954
_refine_ls_number_restraints 0
_refine_ls_restrained_S_all 1.040
_refine_ls_R_factor_all 0.0328
_refine_ls_R_factor_gt 0.0293
_refine_ls_shift/su_max 0.001
_refine_ls_shift/su_mean 0.000
_refine_ls_structure_factor_coef Fsqd
_refine_ls_weighting_details 'w=1/[\s^2^(Fo^2^)+(0.0293P)^2^+0.3972P] where P=(Fo^2^+2Fc^2^)/3'
_refine_ls_weighting_scheme calc
_refine_ls_wR_factor_gt 0.0716
_refine_ls_wR_factor_ref 0.0739
_reflns_number_gt 3617
_reflns_number_total 3954
_reflns_threshold_expression 'I > 2\s(I)'
_cod_data_source_file hb8053sup1.cif
_cod_data_source_block III
_cod_database_code 2312068
_shelx_space_group_comment
;
The symmetry employed for this shelxl refinement is uniquely defined
by the following loop, which should always be used as a source of
symmetry information in preference to the above space-group names.
They are only intended as comments.
;
_shelx_estimated_absorpt_t_min 0.933
_shelx_estimated_absorpt_t_max 0.947

loop_
_space_group_symop_operation_xyz
'x, y, z'
'-x, -y, -z'

loop_
_atom_site_type_symbol
_atom_site_label
_atom_site_fract_x
_atom_site_fract_y
_atom_site_fract_z
_atom_site_U_iso_or_equiv
_atom_site_adp_type
_atom_site_calc_flag
_atom_site_occupancy
_atom_site_disorder_assembly
_atom_site_disorder_group
O O1 -0.50792(15) 0.72253(11) -0.02713(7) 0.0316(2) Uani d 1 . .
O O2 -0.25948(17) 0.82570(11) -0.05317(7) 0.0356(2) Uani d 1 . .
N N1 0.26456(14) 0.13828(11) 0.41177(7) 0.01585(19) Uani d 1 . .
H H1NA 0.325(2) 0.0464(18) 0.4359(10) 0.026(4) Uiso d 1 . .
H H1NB 0.269(2) 0.2061(18) 0.4542(11) 0.032(4) Uiso d 1 . .
N N2 0.07010(14) 0.32686(10) 0.26302(6) 0.01586(19) Uani d 1 . .
N N3 -0.34059(17) 0.73363(11) -0.01097(7) 0.0227(2) Uani d 1 . .
C C1 0.38614(17) 0.16486(12) 0.32016(8) 0.0176(2) Uani d 1 . .
H H1A 0.395730 0.086035 0.277758 0.021 Uiso calc 1 . .
H H1B 0.528798 0.159661 0.330426 0.021 Uiso calc 1 . .
C C2 0.28355(16) 0.31715(12) 0.27444(8) 0.0172(2) Uani d 1 . .
H H2A 0.283868 0.396692 0.314290 0.021 Uiso calc 1 . .
H H2B 0.362111 0.331786 0.212161 0.021 Uiso calc 1 . .
C C3 -0.05253(16) 0.30313(12) 0.35323(7) 0.0156(2) Uani d 1 . .
H H3A -0.195330 0.309614 0.342459 0.019 Uiso calc 1 . .
H H3B -0.061304 0.382276 0.395239 0.019 Uiso calc 1 . .
C C4 0.04638(16) 0.15129(12) 0.39986(8) 0.0156(2) Uani d 1 . .
H H4A -0.033315 0.138579 0.462142 0.019 Uiso calc 1 . .
H H4B 0.044013 0.071645 0.360567 0.019 Uiso calc 1 . .
C C5 -0.02922(16) 0.43171(12) 0.19619(7) 0.0151(2) Uani d 1 . .
C C6 -0.21686(17) 0.42157(12) 0.17151(8) 0.0176(2) Uani d 1 . .
H H6 -0.273862 0.345143 0.201503 0.021 Uiso calc 1 . .
C C7 -0.31899(17) 0.52046(12) 0.10471(8) 0.0183(2) Uani d 1 . .
H H7 -0.446340 0.513477 0.089059 0.022 Uiso calc 1 . .
C C8 -0.23292(18) 0.63078(12) 0.06044(7) 0.0177(2) Uani d 1 . .
C C9 -0.04689(18) 0.64229(12) 0.08123(8) 0.0185(2) Uani d 1 . .
H H9 0.011220 0.716896 0.049151 0.022 Uiso calc 1 . .
C C10 0.05405(17) 0.54344(12) 0.14959(8) 0.0168(2) Uani d 1 . .
H H10 0.181000 0.551621 0.164951 0.020 Uiso calc 1 . .
Cl Cl1 1.20054(4) -0.01622(3) 0.85294(2) 0.02223(8) Uani d 1 . .
O O3 0.31330(12) 0.34221(9) 0.51721(6) 0.01836(17) Uani d 1 . .
O O4 0.60380(12) 0.15406(8) 0.52384(6) 0.01855(17) Uani d 1 . .
C C11 0.48457(16) 0.27847(11) 0.54780(7) 0.0141(2) Uani d 1 . .
C C12 0.54892(18) 0.36457(12) 0.61677(8) 0.0187(2) Uani d 1 . .
H H12A 0.600482 0.444591 0.580440 0.022 Uiso calc 1 . .
H H12B 0.424032 0.413504 0.659594 0.022 Uiso calc 1 . .
C C13 0.71304(17) 0.27174(12) 0.67559(8) 0.0160(2) Uani d 1 . .
C C14 0.65746(17) 0.19582(12) 0.75951(8) 0.0176(2) Uani d 1 . .
H H14 0.514929 0.204580 0.779430 0.021 Uiso calc 1 . .
C C15 0.80586(18) 0.10768(12) 0.81460(8) 0.0179(2) Uani d 1 . .
H H15 0.765725 0.057433 0.871881 0.022 Uiso calc 1 . .
C C16 1.01349(17) 0.09451(12) 0.78437(8) 0.0166(2) Uani d 1 . .
C C17 1.07373(17) 0.16949(12) 0.70198(8) 0.0176(2) Uani d 1 . .
H H17 1.216498 0.160159 0.682282 0.021 Uiso calc 1 . .
C C18 0.92272(17) 0.25871(12) 0.64834(8) 0.0171(2) Uani d 1 . .
H H18 0.963297 0.311542 0.592260 0.021 Uiso calc 1 . .

loop_
_atom_site_aniso_label
_atom_site_aniso_U_11
_atom_site_aniso_U_22
_atom_site_aniso_U_33
_atom_site_aniso_U_12
_atom_site_aniso_U_13
_atom_site_aniso_U_23
O1 0.0330(5) 0.0302(5) 0.0312(5) -0.0051(4) -0.0172(4) 0.0068(4)
O2 0.0498(6) 0.0257(5) 0.0320(5) -0.0142(4) -0.0119(4) 0.0144(4)
N1 0.0159(4) 0.0129(4) 0.0185(5) -0.0027(4) -0.0054(4) 0.0004(4)
N2 0.0133(4) 0.0189(5) 0.0153(4) -0.0052(3) -0.0029(3) 0.0026(3)
N3 0.0318(6) 0.0165(5) 0.0170(5) -0.0019(4) -0.0061(4) 0.0004(4)
C1 0.0143(5) 0.0182(5) 0.0198(5) -0.0033(4) -0.0026(4) -0.0023(4)
C2 0.0144(5) 0.0203(5) 0.0178(5) -0.0062(4) -0.0037(4) 0.0007(4)
C3 0.0148(5) 0.0160(5) 0.0147(5) -0.0033(4) -0.0019(4) 0.0012(4)
C4 0.0162(5) 0.0141(5) 0.0175(5) -0.0053(4) -0.0043(4) 0.0004(4)
C5 0.0168(5) 0.0150(5) 0.0127(5) -0.0033(4) -0.0017(4) -0.0017(4)
C6 0.0188(5) 0.0176(5) 0.0173(5) -0.0073(4) -0.0033(4) 0.0019(4)
C7 0.0177(5) 0.0195(5) 0.0174(5) -0.0043(4) -0.0041(4) -0.0007(4)
C8 0.0242(6) 0.0138(5) 0.0124(5) -0.0012(4) -0.0031(4) -0.0005(4)
C9 0.0267(6) 0.0138(5) 0.0153(5) -0.0073(4) -0.0002(4) -0.0017(4)
C10 0.0195(5) 0.0168(5) 0.0158(5) -0.0072(4) -0.0021(4) -0.0027(4)
Cl1 0.02364(15) 0.02014(14) 0.02045(14) -0.00019(11) -0.00884(10) 0.00015(10)
O3 0.0165(4) 0.0167(4) 0.0219(4) -0.0031(3) -0.0066(3) -0.0009(3)
O4 0.0207(4) 0.0131(4) 0.0216(4) -0.0023(3) -0.0063(3) -0.0023(3)
C11 0.0171(5) 0.0121(5) 0.0138(5) -0.0064(4) -0.0022(4) 0.0024(4)
C12 0.0220(5) 0.0131(5) 0.0216(6) -0.0029(4) -0.0082(4) -0.0023(4)
C13 0.0202(5) 0.0116(5) 0.0173(5) -0.0042(4) -0.0055(4) -0.0035(4)
C14 0.0174(5) 0.0155(5) 0.0209(5) -0.0053(4) -0.0024(4) -0.0036(4)
C15 0.0232(5) 0.0144(5) 0.0167(5) -0.0064(4) -0.0025(4) -0.0005(4)
C16 0.0199(5) 0.0127(5) 0.0170(5) -0.0019(4) -0.0066(4) -0.0024(4)
C17 0.0175(5) 0.0186(5) 0.0181(5) -0.0061(4) -0.0026(4) -0.0038(4)
C18 0.0226(5) 0.0156(5) 0.0149(5) -0.0076(4) -0.0032(4) -0.0014(4)

loop_
_atom_type_symbol
_atom_type_description
_atom_type_scat_dispersion_real
_atom_type_scat_dispersion_imag
_atom_type_scat_source
C C 0.0033 0.0016 'International Tables Vol C Tables 4.2.6.8 and 6.1.1.4'
H H 0.0000 0.0000 'International Tables Vol C Tables 4.2.6.8 and 6.1.1.4'
Cl Cl 0.1484 0.1585 'International Tables Vol C Tables 4.2.6.8 and 6.1.1.4'
N N 0.0061 0.0033 'International Tables Vol C Tables 4.2.6.8 and 6.1.1.4'
O O 0.0106 0.0060 'International Tables Vol C Tables 4.2.6.8 and 6.1.1.4'

loop_
_geom_angle_atom_site_label_1
_geom_angle_atom_site_label_2
_geom_angle_atom_site_label_3
_geom_angle_site_symmetry_1
_geom_angle_site_symmetry_3
_geom_angle
_geom_angle_publ_flag
C1 N1 C4 . . 111.22(8) ?
C1 N1 H1NA . . 108.7(10) ?
C4 N1 H1NA . . 109.3(10) ?
C1 N1 H1NB . . 109.4(10) ?
C4 N1 H1NB . . 110.8(10) ?
H1NA N1 H1NB . . 107.3(13) ?
C5 N2 C2 . . 118.82(9) ?
C5 N2 C3 . . 117.88(9) ?
C2 N2 C3 . . 112.05(8) ?
O2 N3 O1 . . 123.01(10) ?
O2 N3 C8 . . 118.49(10) ?
O1 N3 C8 . . 118.50(10) ?
N1 C1 C2 . . 110.44(9) ?
N1 C1 H1A . . 109.6 ?
C2 C1 H1A . . 109.6 ?
N1 C1 H1B . . 109.6 ?
C2 C1 H1B . . 109.6 ?
H1A C1 H1B . . 108.1 ?
N2 C2 C1 . . 109.47(9) ?
N2 C2 H2A . . 109.8 ?
C1 C2 H2A . . 109.8 ?
N2 C2 H2B . . 109.8 ?
C1 C2 H2B . . 109.8 ?
H2A C2 H2B . . 108.2 ?
N2 C3 C4 . . 110.37(9) ?
N2 C3 H3A . . 109.6 ?
C4 C3 H3A . . 109.6 ?
N2 C3 H3B . . 109.6 ?
C4 C3 H3B . . 109.6 ?
H3A C3 H3B . . 108.1 ?
N1 C4 C3 . . 109.74(9) ?
N1 C4 H4A . . 109.7 ?
C3 C4 H4A . . 109.7 ?
N1 C4 H4B . . 109.7 ?
C3 C4 H4B . . 109.7 ?
H4A C4 H4B . . 108.2 ?
N2 C5 C10 . . 122.74(10) ?
N2 C5 C6 . . 118.81(10) ?
C10 C5 C6 . . 118.39(10) ?
C7 C6 C5 . . 121.12(10) ?
C7 C6 H6 . . 119.4 ?
C5 C6 H6 . . 119.4 ?
C6 C7 C8 . . 118.96(10) ?
C6 C7 H7 . . 120.5 ?
C8 C7 H7 . . 120.5 ?
C9 C8 C7 . . 121.62(10) ?
C9 C8 N3 . . 119.78(10) ?
C7 C8 N3 . . 118.58(10) ?
C8 C9 C10 . . 119.14(10) ?
C8 C9 H9 . . 120.4 ?
C10 C9 H9 . . 120.4 ?
C9 C10 C5 . . 120.73(10) ?
C9 C10 H10 . . 119.6 ?
C5 C10 H10 . . 119.6 ?
O4 C11 O3 . . 124.59(10) ?
O4 C11 C12 . . 119.40(9) ?
O3 C11 C12 . . 115.99(9) ?
C13 C12 C11 . . 115.29(9) ?
C13 C12 H12A . . 108.5 ?
C11 C12 H12A . . 108.5 ?
C13 C12 H12B . . 108.5 ?
C11 C12 H12B . . 108.5 ?
H12A C12 H12B . . 107.5 ?
C18 C13 C14 . . 118.25(10) ?
C18 C13 C12 . . 121.49(10) ?
C14 C13 C12 . . 120.26(10) ?
C15 C14 C13 . . 121.52(10) ?
C15 C14 H14 . . 119.2 ?
C13 C14 H14 . . 119.2 ?
C16 C15 C14 . . 118.74(10) ?
C16 C15 H15 . . 120.6 ?
C14 C15 H15 . . 120.6 ?
C17 C16 C15 . . 121.20(10) ?
C17 C16 Cl1 . . 119.80(9) ?
C15 C16 Cl1 . . 119.00(9) ?
C16 C17 C18 . . 119.24(10) ?
C16 C17 H17 . . 120.4 ?
C18 C17 H17 . . 120.4 ?
C17 C18 C13 . . 121.03(10) ?
C17 C18 H18 . . 119.5 ?
C13 C18 H18 . . 119.5 ?

loop_
_geom_bond_atom_site_label_1
_geom_bond_atom_site_label_2
_geom_bond_site_symmetry_2
_geom_bond_distance
_geom_bond_publ_flag
O1 N3 . 1.2322(14) ?
O2 N3 . 1.2224(14) ?
N1 C1 . 1.4857(14) ?
N1 C4 . 1.4873(13) ?
N1 H1NA . 0.894(16) ?
N1 H1NB . 0.937(16) ?
N2 C5 . 1.3945(14) ?
N2 C2 . 1.4610(13) ?
N2 C3 . 1.4670(13) ?
N3 C8 . 1.4544(14) ?
C1 C2 . 1.5175(15) ?
C1 H1A . 0.9900 ?
C1 H1B . 0.9900 ?
C2 H2A . 0.9900 ?
C2 H2B . 0.9900 ?
C3 C4 . 1.5137(14) ?
C3 H3A . 0.9900 ?
C3 H3B . 0.9900 ?
C4 H4A . 0.9900 ?
C4 H4B . 0.9900 ?
C5 C10 . 1.4014(15) ?
C5 C6 . 1.4084(15) ?
C6 C7 . 1.3755(15) ?
C6 H6 . 0.9500 ?
C7 C8 . 1.3904(16) ?
C7 H7 . 0.9500 ?
C8 C9 . 1.3812(16) ?
C9 C10 . 1.3880(16) ?
C9 H9 . 0.9500 ?
C10 H10 . 0.9500 ?
Cl1 C16 . 1.7434(11) ?
O3 C11 . 1.2609(13) ?
O4 C11 . 1.2545(13) ?
C11 C12 . 1.5319(15) ?
C12 C13 . 1.5055(15) ?
C12 H12A . 0.9900 ?
C12 H12B . 0.9900 ?
C13 C18 . 1.3930(16) ?
C13 C14 . 1.3959(16) ?
C14 C15 . 1.3901(15) ?
C14 H14 . 0.9500 ?
C15 C16 . 1.3860(16) ?
C15 H15 . 0.9500 ?
C16 C17 . 1.3844(16) ?
C17 C18 . 1.3920(15) ?
C17 H17 . 0.9500 ?
C18 H18 . 0.9500 ?

loop_
_geom_hbond_atom_site_label_D
_geom_hbond_atom_site_label_H
_geom_hbond_atom_site_label_A
_geom_hbond_site_symmetry_A
_geom_hbond_distance_DH
_geom_hbond_distance_HA
_geom_hbond_distance_DA
_geom_hbond_angle_DHA
_geom_hbond_publ_flag
N1 H1NA O4 2_656 0.894(16) 1.848(16) 2.7252(12) 166.3(14) yes
N1 H1NB O3 . 0.937(16) 1.765(17) 2.6903(12) 169.0(15) yes
C4 H4A O4 1_455 0.99 2.46 3.2539(14) 137 yes
C7 H7 O1 2_465 0.95 2.59 3.2256(15) 124 yes
C12 H12A O3 2_666 0.99 2.49 3.4710(14) 173 yes
C15 H15 O2 1_646 0.95 2.37 3.1944(15) 146 yes
C18 H18 O3 1_655 0.95 2.55 3.2644(15) 132 yes

loop_
_geom_torsion_atom_site_label_1
_geom_torsion_atom_site_label_2
_geom_torsion_atom_site_label_3
_geom_torsion_atom_site_label_4
_geom_torsion_site_symmetry_1
_geom_torsion_site_symmetry_2
_geom_torsion_site_symmetry_3
_geom_torsion_site_symmetry_4
_geom_torsion
_geom_torsion_publ_flag
C4 N1 C1 C2 . . . . 56.92(11) ?
C5 N2 C2 C1 . . . . -158.61(9) ?
C3 N2 C2 C1 . . . . 58.37(11) ?
N1 C1 C2 N2 . . . . -56.83(11) ?
C5 N2 C3 C4 . . . . 157.89(9) ?
C2 N2 C3 C4 . . . . -58.71(11) ?
C1 N1 C4 C3 . . . . -56.34(11) ?
N2 C3 C4 N1 . . . . 56.40(11) ?
C2 N2 C5 C10 . . . . -10.02(15) ?
C3 N2 C5 C10 . . . . 130.87(11) ?
C2 N2 C5 C6 . . . . 167.32(10) ?
C3 N2 C5 C6 . . . . -51.78(14) ?
N2 C5 C6 C7 . . . . -178.76(10) ?
C10 C5 C6 C7 . . . . -1.30(16) ?
C5 C6 C7 C8 . . . . 0.76(17) ?
C6 C7 C8 C9 . . . . 0.69(17) ?
C6 C7 C8 N3 . . . . 179.21(10) ?
O2 N3 C8 C9 . . . . 2.19(16) ?
O1 N3 C8 C9 . . . . -178.86(10) ?
O2 N3 C8 C7 . . . . -176.36(11) ?
O1 N3 C8 C7 . . . . 2.59(15) ?
C7 C8 C9 C10 . . . . -1.54(17) ?
N3 C8 C9 C10 . . . . 179.95(10) ?
C8 C9 C10 C5 . . . . 0.95(16) ?
N2 C5 C10 C9 . . . . 177.79(10) ?
C6 C5 C10 C9 . . . . 0.44(16) ?
O4 C11 C12 C13 . . . . -20.24(15) ?
O3 C11 C12 C13 . . . . 161.46(10) ?
C11 C12 C13 C18 . . . . 94.64(12) ?
C11 C12 C13 C14 . . . . -85.23(13) ?
C18 C13 C14 C15 . . . . -0.76(16) ?
C12 C13 C14 C15 . . . . 179.12(10) ?
C13 C14 C15 C16 . . . . -0.64(16) ?
C14 C15 C16 C17 . . . . 1.28(16) ?
C14 C15 C16 Cl1 . . . . -179.84(8) ?
C15 C16 C17 C18 . . . . -0.50(16) ?
Cl1 C16 C17 C18 . . . . -179.38(8) ?
C16 C17 C18 C13 . . . . -0.95(16) ?
C14 C13 C18 C17 . . . . 1.56(15) ?
C12 C13 C18 C17 . . . . -178.32(10) ?

_cod_database_fobs_code 2312068
